data_4319846
loop_
_publ_author_name
'Du-Hwan Jo'
'Yu-Min Chiou'
'Lawrence Que'

_publ_section_title
;
 Models for Extradiol Cleaving Catechol Dioxygenases: Syntheses,
 Structures, and Reactivities of Iron(II)-Monoanionic Catecholate
 Complexes
;
_journal_name_full 'Inorganic Chemistry'
_journal_page_first 3181
_journal_page_last 3190
_journal_paper_doi 10.1021/ic001185d
_journal_volume 40
_journal_year 2001
_chemical_compound_source 'Dr. Du-Hwan Jo, Prof. L. Que'
_chemical_formula_sum 'C37.5 H54 Cl F3 Fe N4 O5 S'
_chemical_formula_weight 821.21
_chemical_name_systematic
; 
 ? 
;
_space_group_IT_number 14
_symmetry_cell_setting monoclinic
_symmetry_space_group_name_Hall '-P 2ybc'
_symmetry_space_group_name_H-M 'P 1 21/c 1'
_atom_sites_solution_hydrogens mixed
_atom_sites_solution_primary direct
_atom_sites_solution_secondary difmap
_audit_creation_method SHELXL
_cell_angle_alpha 90.000
_cell_angle_beta 97.121(1)
_cell_angle_gamma 90.000
_cell_formula_units_Z 4
_cell_length_a 10.3726(5)
_cell_length_b 21.903(1)
_cell_length_c 17.6723(8)
_cell_measurement_reflns_used 8192
_cell_measurement_temperature 173(2)
_cell_volume 3984.0(3)
_computing_cell_refinement 'SAINT, Bruker'
_computing_data_collection 'SMART, Bruker'
_computing_data_reduction 'SAINT, Bruker'
_computing_structure_refinement 'SHELXL-93 (Sheldrick, 1993)'
_computing_structure_solution 'SHELXS-86 (Sheldrick, 1990)'
_diffrn_ambient_temperature 173(2)
_diffrn_measurement_device 'SMART Platform CCD, Siemens'
_diffrn_measurement_method 'Omega scans, Area detector'
_diffrn_radiation_monochromator graphite
_diffrn_radiation_source 'normal-focus sealed tube'
_diffrn_radiation_type MoK\a
_diffrn_radiation_wavelength 0.71073
_diffrn_reflns_av_R_equivalents 0.0306
_diffrn_reflns_av_sigmaI/netI 0.0316
_diffrn_reflns_limit_h_max 12
_diffrn_reflns_limit_h_min -13
_diffrn_reflns_limit_k_max 27
_diffrn_reflns_limit_k_min -28
_diffrn_reflns_limit_l_max 21
_diffrn_reflns_limit_l_min -22
_diffrn_reflns_number 31610
_diffrn_reflns_theta_max 27.49
_diffrn_reflns_theta_min 1.49
_exptl_absorpt_coefficient_mu 0.558
_exptl_absorpt_correction_T_max 1.000000
_exptl_absorpt_correction_T_min 0.910606
_exptl_absorpt_correction_type 'SADABS, G. Sheldrick (1999)'
_exptl_crystal_colour yellow
_exptl_crystal_density_diffrn 1.369
_exptl_crystal_description block
_exptl_crystal_F_000 1732
_exptl_crystal_size_max 0.28
_exptl_crystal_size_mid 0.25
_exptl_crystal_size_min 0.21
_refine_diff_density_max 0.486
_refine_diff_density_min -0.399
_refine_diff_density_rms 0.049
_refine_ls_extinction_method none
_refine_ls_goodness_of_fit_all 1.071
_refine_ls_goodness_of_fit_obs 1.151
_refine_ls_hydrogen_treatment mixed
_refine_ls_matrix_type full
_refine_ls_number_parameters 526
_refine_ls_number_reflns 8991
_refine_ls_number_restraints 0
_refine_ls_restrained_S_all 1.071
_refine_ls_restrained_S_obs 1.151
_refine_ls_R_factor_all 0.0529
_refine_ls_R_factor_obs 0.0373
_refine_ls_shift/esd_max -0.003
_refine_ls_shift/esd_mean 0.000
_refine_ls_structure_factor_coef Fsqd
_refine_ls_weighting_details 'w=1/[\s^2^(Fo^2^)+(0.0468P)^2^+0.8902P] where P=(Fo^2^+2Fc^2^)/3'
_refine_ls_weighting_scheme calc
_refine_ls_wR_factor_all 0.0965
_refine_ls_wR_factor_obs 0.0909
_reflns_number_observed 7011
_reflns_number_total 8991
_reflns_observed_criterion >2sigma(I)
_cod_data_source_file ic001185d_1.cif
_cod_data_source_block 99350
_cod_depositor_comments
;
The following automatic conversions were performed:

'_refine_ls_weighting_scheme' value 'calc
w=1/[\s^2^(Fo^2^)+(0.0468P)^2^+0.8902P] where P=(Fo^2^+2Fc^2^)/3' was
changed to 'calc'. New tag '_refine_ls_weighting_details' was
created. The value of the new tag was set to
'w=1/[\s^2^(Fo^2^)+(0.0468P)^2^+0.8902P] where P=(Fo^2^+2Fc^2^)/3'.

Automatic conversion script
Id: cif_fix_values 3143 2015-03-26 13:38:13Z robertas 
;
_cod_original_formula_sum 'C37.50 H54 Cl F3 Fe N4 O5 S'
_cod_database_code 4319846

loop_
_symmetry_equiv_pos_as_xyz
'x, y, z'
'-x, y+1/2, -z+1/2'
'-x, -y, -z'
'x, -y-1/2, z-1/2'

loop_
_atom_site_aniso_label
_atom_site_aniso_U_11
_atom_site_aniso_U_22
_atom_site_aniso_U_33
_atom_site_aniso_U_23
_atom_site_aniso_U_13
_atom_site_aniso_U_12
Fe1 0.02045(13) 0.02139(12) 0.02121(13) -0.00275(10) 0.00202(9) -0.00036(9)
O1 0.0260(7) 0.0243(6) 0.0306(7) -0.0081(5) -0.0028(5) 0.0051(5)
O2 0.0223(6) 0.0259(6) 0.0282(6) -0.0066(5) -0.0023(5) 0.0019(5)
N1 0.0241(7) 0.0251(7) 0.0218(7) -0.0013(6) 0.0011(6) 0.0005(6)
N2 0.0227(7) 0.0242(7) 0.0228(7) -0.0004(6) 0.0021(6) 0.0007(6)
N3 0.0233(7) 0.0245(7) 0.0268(8) -0.0022(6) 0.0023(6) 0.0000(6)
N4 0.0229(7) 0.0273(7) 0.0242(7) -0.0010(6) 0.0015(6) -0.0007(6)
C1 0.0244(9) 0.0213(8) 0.0223(8) -0.0016(7) 0.0044(7) -0.0010(6)
C2 0.0217(8) 0.0233(8) 0.0230(8) -0.0004(7) 0.0027(7) -0.0013(6)
C3 0.0252(9) 0.0227(8) 0.0237(9) -0.0013(7) 0.0056(7) -0.0002(7)
C4 0.0300(9) 0.0253(8) 0.0244(9) -0.0045(7) 0.0050(7) -0.0042(7)
C5 0.0230(9) 0.0298(9) 0.0229(9) 0.0010(7) 0.0026(7) -0.0039(7)
C6 0.0210(9) 0.0269(8) 0.0244(9) 0.0001(7) 0.0034(7) 0.0009(7)
C7 0.0289(10) 0.0266(9) 0.0315(10) -0.0055(8) 0.0025(8) 0.0042(7)
C8 0.0569(15) 0.0421(12) 0.0403(12) -0.0025(10) -0.0029(11) 0.0235(11)
C9 0.0342(12) 0.0463(12) 0.068(2) -0.0141(12) 0.0193(11) 0.0020(10)
C10 0.0434(13) 0.0377(11) 0.0493(13) -0.0169(10) 0.0023(10) 0.0094(10)
C11 0.0255(10) 0.0363(10) 0.0336(10) -0.0036(8) -0.0027(8) -0.0050(8)
C12 0.0288(11) 0.0421(11) 0.0492(13) -0.0065(10) 0.0018(9) -0.0120(9)
C13 0.0285(11) 0.0492(13) 0.070(2) -0.0071(12) -0.0180(11) 0.0028(10)
C14 0.0453(14) 0.080(2) 0.0321(12) -0.0034(12) -0.0079(10) -0.0232(13)
C15 0.0246(9) 0.0240(8) 0.0287(9) 0.0011(7) 0.0018(7) -0.0004(7)
C16 0.0357(11) 0.0319(10) 0.0339(10) 0.0071(8) 0.0076(8) -0.0011(8)
C17 0.0396(12) 0.0299(10) 0.0459(12) 0.0107(9) 0.0083(9) -0.0012(8)
C18 0.0363(11) 0.0280(10) 0.0504(13) 0.0084(9) 0.0051(10) 0.0038(8)
C19 0.0311(10) 0.0247(9) 0.0417(11) 0.0003(8) 0.0068(9) 0.0023(7)
C20 0.0227(9) 0.0259(8) 0.0269(9) 0.0017(7) 0.0006(7) 0.0017(7)
C21 0.0351(11) 0.0397(10) 0.0229(9) 0.0003(8) -0.0006(8) -0.0060(8)
C22 0.0326(10) 0.0303(9) 0.0265(9) -0.0051(8) -0.0026(8) -0.0005(8)
C23 0.0299(10) 0.0304(9) 0.0277(9) -0.0010(8) 0.0086(8) 0.0022(8)
C24 0.0278(9) 0.0277(9) 0.0273(9) -0.0029(7) 0.0065(7) 0.0034(7)
C25 0.0259(9) 0.0240(8) 0.0313(10) -0.0032(7) 0.0047(7) 0.0017(7)
C26 0.0285(10) 0.0489(12) 0.0425(12) 0.0017(10) 0.0096(9) -0.0001(9)
C27 0.0222(11) 0.079(2) 0.0558(15) 0.0049(13) -0.0002(10) 0.0019(10)
C28 0.0272(11) 0.0605(14) 0.0431(12) 0.0038(11) -0.0061(9) 0.0039(10)
C29 0.0279(10) 0.0296(9) 0.0310(10) -0.0006(8) -0.0013(8) 0.0023(7)
C30 0.0365(12) 0.0578(14) 0.0337(11) 0.0132(10) 0.0010(9) 0.0063(10)
C31 0.0222(9) 0.0312(9) 0.0217(8) -0.0014(7) -0.0005(7) 0.0012(7)
C32 0.0274(10) 0.0398(10) 0.0257(9) -0.0010(8) 0.0045(7) 0.0060(8)
C33 0.0253(10) 0.0520(12) 0.0240(9) 0.0026(8) 0.0048(7) -0.0020(8)
C34 0.0301(10) 0.0404(10) 0.0280(10) 0.0068(8) 0.0027(8) -0.0066(8)
C35 0.0259(9) 0.0315(9) 0.0282(9) 0.0013(8) 0.0006(7) -0.0034(7)
C36 0.0540(14) 0.0285(10) 0.0551(14) 0.0006(10) 0.0192(11) -0.0025(10)
S1 0.0342(3) 0.0292(2) 0.0345(3) -0.0030(2) 0.0079(2) 0.0032(2)
O3 0.0603(11) 0.0413(9) 0.0712(12) -0.0077(8) -0.0106(9) 0.0252(8)
O4 0.103(2) 0.0550(11) 0.0855(14) -0.0048(10) 0.0638(12) -0.0141(10)
O5 0.0542(10) 0.0645(11) 0.0489(10) -0.0137(8) -0.0134(8) -0.0013(8)
C37 0.0461(13) 0.0400(11) 0.0384(12) -0.0036(9) 0.0014(10) 0.0117(10)
F1 0.0968(13) 0.0980(13) 0.0615(10) -0.0104(9) 0.0455(9) -0.0054(11)
F2 0.0966(12) 0.0576(9) 0.0642(10) -0.0096(7) -0.0006(8) 0.0469(9)
F3 0.0797(11) 0.0654(10) 0.0632(10) -0.0297(8) -0.0214(8) 0.0103(8)

loop_
_atom_site_label
_atom_site_type_symbol
_atom_site_fract_x
_atom_site_fract_y
_atom_site_fract_z
_atom_site_U_iso_or_equiv
_atom_site_thermal_displace_type
_atom_site_occupancy
_atom_site_calc_flag
_atom_site_refinement_flags
_atom_site_disorder_group
Fe1 Fe 0.87190(2) 0.223321(10) 0.492950(13) 0.02106(7) Uani 1 d . .
O1 O 0.65646(13) 0.22603(6) 0.43435(7) 0.0275(3) Uani 1 d . .
H2O H 0.6089(22) 0.2525(11) 0.4211(12) 0.039(7) Uiso 1 d . .
O2 O 0.85095(11) 0.14904(5) 0.43253(7) 0.0259(3) Uani 1 d . .
N1 N 0.95096(14) 0.27783(6) 0.40106(8) 0.0238(3) Uani 1 d . .
N2 N 0.85781(13) 0.31843(6) 0.53785(8) 0.0233(3) Uani 1 d . .
N3 N 1.08695(14) 0.21533(6) 0.52599(8) 0.0249(3) Uani 1 d . .
N4 N 0.76308(14) 0.21102(6) 0.59207(8) 0.0249(3) Uani 1 d . .
C1 C 0.6346(2) 0.17537(7) 0.38654(9) 0.0226(3) Uani 1 d . .
C2 C 0.7410(2) 0.13581(7) 0.38757(9) 0.0227(3) Uani 1 d . .
C3 C 0.7260(2) 0.08436(7) 0.33898(10) 0.0237(4) Uani 1 d . .
C4 C 0.6058(2) 0.07565(8) 0.29435(10) 0.0264(4) Uani 1 d . .
H4A H 0.5957(2) 0.04094(8) 0.26192(10) 0.029(5) Uiso 1 calc R .
C5 C 0.5001(2) 0.11509(8) 0.29490(10) 0.0253(4) Uani 1 d . .
C6 C 0.5172(2) 0.16620(8) 0.34208(10) 0.0241(4) Uani 1 d . .
H6A H 0.4483(2) 0.19458(8) 0.34362(10) 0.028(5) Uiso 1 calc R .
C7 C 0.8402(2) 0.04007(8) 0.33478(11) 0.0291(4) Uani 1 d . .
C8 C 0.8822(2) 0.01168(10) 0.41323(12) 0.0472(6) Uani 1 d . .
H8A H 0.8100(5) -0.0119(6) 0.4293(4) 0.074(9) Uiso 1 calc R .
H8B H 0.9069(14) 0.04413(11) 0.4504(2) 0.059(7) Uiso 1 calc R .
H8C H 0.9566(10) -0.0154(6) 0.4102(2) 0.066(8) Uiso 1 calc R .
C9 C 0.9550(2) 0.07527(10) 0.3090(2) 0.0484(6) Uani 1 d . .
H9A H 1.0263(6) 0.04688(15) 0.3035(8) 0.050(6) Uiso 1 calc R .
H9B H 0.9846(9) 0.1063(5) 0.3472(4) 0.055(7) Uiso 1 calc R .
H9C H 0.9275(4) 0.0951(6) 0.2600(4) 0.088(10) Uiso 1 calc R .
C10 C 0.8059(2) -0.01162(10) 0.27802(13) 0.0438(5) Uani 1 d . .
H10A H 0.7339(9) -0.0355(4) 0.2938(4) 0.053(7) Uiso 1 calc R .
H10B H 0.8817(5) -0.0381(4) 0.2766(6) 0.056(7) Uiso 1 calc R .
H10C H 0.7800(13) 0.00553(10) 0.2272(2) 0.052(7) Uiso 1 calc R .
C11 C 0.3707(2) 0.10091(9) 0.24553(11) 0.0323(4) Uani 1 d . .
C12 C 0.3194(2) 0.03877(9) 0.26917(13) 0.0403(5) Uani 1 d . .
H12A H 0.3832(6) 0.00694(13) 0.2621(7) 0.064(8) Uiso 1 calc R .
H12B H 0.2373(7) 0.0295(3) 0.2376(5) 0.047(6) Uiso 1 calc R .
H12C H 0.3050(13) 0.0402(2) 0.3229(2) 0.055(7) Uiso 1 calc R .
C13 C 0.2668(2) 0.14923(11) 0.2556(2) 0.0511(6) Uani 1 d . .
H13A H 0.2952(7) 0.1889(2) 0.2382(8) 0.063(8) Uiso 1 calc R .
H13B H 0.2543(11) 0.1519(5) 0.3095(2) 0.082(10) Uiso 1 calc R .
H13C H 0.1847(4) 0.1377(4) 0.2254(7) 0.060(7) Uiso 1 calc R .
C14 C 0.3900(2) 0.09830(13) 0.16125(12) 0.0534(7) Uani 1 d . .
H14A H 0.4174(15) 0.1385(2) 0.1448(3) 0.064(8) Uiso 1 calc R .
H14B H 0.3081(5) 0.0867(7) 0.1309(2) 0.069(8) Uiso 1 calc R .
H14C H 0.4569(11) 0.0680(5) 0.1540(2) 0.073(9) Uiso 1 calc R .
C15 C 0.9640(2) 0.34379(8) 0.42352(10) 0.0259(4) Uani 1 d . .
H15A H 1.0479(2) 0.34827(8) 0.45762(10) 0.018(4) Uiso 1 calc R .
C16 C 0.9686(2) 0.38773(8) 0.35600(11) 0.0336(4) Uani 1 d . .
H16A H 1.0466(2) 0.37878(8) 0.33084(11) 0.038(6) Uiso 1 calc R .
H16B H 0.8912(2) 0.38108(8) 0.31821(11) 0.035(5) Uiso 1 calc R .
C17 C 0.9724(2) 0.45414(9) 0.38161(13) 0.0382(5) Uani 1 d . .
H17A H 1.0533(2) 0.46181(9) 0.41632(13) 0.036(6) Uiso 1 calc R .
H17B H 0.9725(2) 0.48115(9) 0.33670(13) 0.041(6) Uiso 1 calc R .
C18 C 0.8554(2) 0.46869(9) 0.42248(12) 0.0383(5) Uani 1 d . .
H18A H 0.8583(2) 0.51208(9) 0.43827(12) 0.044(6) Uiso 1 calc R .
H18B H 0.7745(2) 0.46198(9) 0.38747(12) 0.045(6) Uiso 1 calc R .
C19 C 0.8559(2) 0.42800(8) 0.49226(11) 0.0323(4) Uani 1 d . .
H19A H 0.7787(2) 0.43733(8) 0.51805(11) 0.040(6) Uiso 1 calc R .
H19B H 0.9343(2) 0.43675(8) 0.52851(11) 0.031(5) Uiso 1 calc R .
C20 C 0.8544(2) 0.36046(8) 0.47069(10) 0.0253(4) Uani 1 d . .
H20A H 0.7706(2) 0.35270(8) 0.43765(10) 0.021(4) Uiso 1 calc R .
C21 C 0.8638(2) 0.26876(9) 0.32898(10) 0.0329(4) Uani 1 d . .
H21A H 0.9043(5) 0.2860(5) 0.28651(14) 0.039(6) Uiso 1 calc R .
H21B H 0.7807(5) 0.2892(5) 0.3324(3) 0.038(6) Uiso 1 calc R .
H21C H 0.8488(10) 0.22500(9) 0.3203(4) 0.035(5) Uiso 1 calc R .
C22 C 0.9657(2) 0.33194(8) 0.59894(10) 0.0303(4) Uani 1 d . .
H22A H 0.9531(6) 0.3726(2) 0.6200(5) 0.041(6) Uiso 1 calc R .
H22B H 1.0485(2) 0.3308(5) 0.5777(2) 0.031(5) Uiso 1 calc R .
H22C H 0.9666(7) 0.3014(3) 0.6395(3) 0.044(6) Uiso 1 calc R .
C23 C 1.0781(2) 0.24989(8) 0.39343(10) 0.0289(4) Uani 1 d . .
H23A H 1.1298(2) 0.27858(8) 0.36607(10) 0.031(5) Uiso 1 calc R .
H23B H 1.0643(2) 0.21236(8) 0.36226(10) 0.028(5) Uiso 1 calc R .
C24 C 0.7341(2) 0.32050(8) 0.57153(10) 0.0273(4) Uani 1 d . .
H24A H 0.6610(2) 0.32531(8) 0.53028(10) 0.021(4) Uiso 1 calc R .
H24B H 0.7345(2) 0.35642(8) 0.60556(10) 0.028(5) Uiso 1 calc R .
C25 C 1.1542(2) 0.23393(8) 0.46912(10) 0.0270(4) Uani 1 d . .
C26 C 1.2879(2) 0.23548(10) 0.47624(12) 0.0395(5) Uani 1 d . .
H26A H 1.3318(2) 0.25044(10) 0.43594(12) 0.035(5) Uiso 1 calc R .
C27 C 1.3567(2) 0.21482(12) 0.54326(14) 0.0527(6) Uani 1 d . .
H27A H 1.4490(2) 0.21387(12) 0.54893(14) 0.064(8) Uiso 1 calc R .
C28 C 1.2906(2) 0.19570(11) 0.60154(13) 0.0445(5) Uani 1 d . .
H28A H 1.3368(2) 0.18185(11) 0.64815(13) 0.059(7) Uiso 1 calc R .
C29 C 1.1555(2) 0.19672(8) 0.59197(11) 0.0299(4) Uani 1 d . .
C30 C 1.0841(2) 0.17639(11) 0.65591(12) 0.0430(5) Uani 1 d . .
H30A H 1.0004(8) 0.1976(7) 0.6527(7) 0.062(7) Uiso 1 calc R .
H30B H 1.1357(9) 0.1860(8) 0.70469(12) 0.123(13) Uiso 1 calc R .
H30C H 1.0694(17) 0.1322(2) 0.6523(7) 0.139(15) Uiso 1 calc R .
C31 C 0.7135(2) 0.26340(8) 0.61636(10) 0.0253(4) Uani 1 d . .
C32 C 0.6380(2) 0.26554(9) 0.67568(10) 0.0309(4) Uani 1 d . .
H32A H 0.6096(2) 0.30347(9) 0.69379(10) 0.018(4) Uiso 1 calc R .
C33 C 0.6050(2) 0.21126(9) 0.70778(11) 0.0336(4) Uani 1 d . .
H33A H 0.5514(2) 0.21121(9) 0.74766(11) 0.035(5) Uiso 1 calc R .
C34 C 0.6503(2) 0.15714(9) 0.68159(11) 0.0329(4) Uani 1 d . .
H34A H 0.6265(2) 0.11943(9) 0.70249(11) 0.035(5) Uiso 1 calc R .
C35 C 0.7310(2) 0.15791(8) 0.62446(10) 0.0288(4) Uani 1 d . .
C36 C 0.7834(2) 0.09947(9) 0.59573(14) 0.0448(5) Uani 1 d . .
H36A H 0.8588(12) 0.10846(13) 0.5693(10) 0.071(8) Uiso 1 calc R .
H36B H 0.7160(7) 0.0797(5) 0.5603(9) 0.174(19) Uiso 1 calc R .
H36C H 0.8095(18) 0.0722(4) 0.6389(2) 0.096(11) Uiso 1 calc R .
S1 S 0.43897(5) 0.37163(2) 0.35673(3) 0.03233(12) Uani 1 d . .
O3 O 0.5142(2) 0.32464(7) 0.39844(10) 0.0592(5) Uani 1 d . .
O4 O 0.5103(2) 0.41193(8) 0.31514(12) 0.0767(6) Uani 1 d . .
O5 O 0.3192(2) 0.35050(8) 0.31833(9) 0.0575(4) Uani 1 d . .
C37 C 0.3938(2) 0.41888(10) 0.43382(12) 0.0418(5) Uani 1 d . .
F1 F 0.3104(2) 0.38937(8) 0.47263(9) 0.0825(5) Uani 1 d . .
F2 F 0.3357(2) 0.47011(7) 0.40793(9) 0.0737(5) Uani 1 d . .
F3 F 0.4947(2) 0.43389(7) 0.48229(9) 0.0720(5) Uani 1 d . .

loop_
_atom_type_symbol
_atom_type_description
_atom_type_scat_dispersion_real
_atom_type_scat_dispersion_imag
_atom_type_scat_source
C C 0.0033 0.0016 'International Tables Vol C Tables 4.2.6.8 and 6.1.1.4'
H H 0.0000 0.0000 'International Tables Vol C Tables 4.2.6.8 and 6.1.1.4'
N N 0.0061 0.0033 'International Tables Vol C Tables 4.2.6.8 and 6.1.1.4'
O O 0.0106 0.0060 'International Tables Vol C Tables 4.2.6.8 and 6.1.1.4'
F F 0.0171 0.0103 'International Tables Vol C Tables 4.2.6.8 and 6.1.1.4'
S S 0.1246 0.1234 'International Tables Vol C Tables 4.2.6.8 and 6.1.1.4'
Fe Fe 0.3463 0.8444 'International Tables Vol C Tables 4.2.6.8 and 6.1.1.4'
Cl Cl 0.1484 0.1585 'International Tables Vol C Tables 4.2.6.8 and 6.1.1.4'

loop_
_geom_angle_atom_site_label_1
_geom_angle_atom_site_label_2
_geom_angle_atom_site_label_3
_geom_angle
_geom_angle_site_symmetry_1
_geom_angle_site_symmetry_3
_geom_angle_publ_flag
O2 Fe1 N4 107.42(5) . . ?
O2 Fe1 N2 164.85(5) . . ?
N4 Fe1 N2 76.76(5) . . ?
O2 Fe1 N3 96.76(5) . . ?
N4 Fe1 N3 111.89(5) . . ?
N2 Fe1 N3 94.98(5) . . ?
O2 Fe1 N1 94.22(5) . . ?
N4 Fe1 N1 154.45(5) . . ?
N2 Fe1 N1 78.93(5) . . ?
N3 Fe1 N1 77.85(5) . . ?
O2 Fe1 O1 75.11(5) . . ?
N4 Fe1 O1 78.53(5) . . ?
N2 Fe1 O1 91.86(5) . . ?
N3 Fe1 O1 168.63(5) . . ?
N1 Fe1 O1 94.62(5) . . ?
C1 O1 Fe1 108.76(10) . . ?
C1 O1 H2O 111.2(17) . . ?
Fe1 O1 H2O 133.2(17) . . ?
C2 O2 Fe1 122.44(10) . . ?
C23 N1 C21 108.84(14) . . ?
C23 N1 C15 111.80(13) . . ?
C21 N1 C15 112.47(13) . . ?
C23 N1 Fe1 104.82(10) . . ?
C21 N1 Fe1 108.14(11) . . ?
C15 N1 Fe1 110.42(10) . . ?
C24 N2 C22 108.32(14) . . ?
C24 N2 C20 111.27(13) . . ?
C22 N2 C20 113.27(13) . . ?
C24 N2 Fe1 105.58(10) . . ?
C22 N2 Fe1 111.49(10) . . ?
C20 N2 Fe1 106.66(10) . . ?
C29 N3 C25 117.8(2) . . ?
C29 N3 Fe1 130.42(12) . . ?
C25 N3 Fe1 111.74(11) . . ?
C31 N4 C35 118.2(2) . . ?
C31 N4 Fe1 113.58(11) . . ?
C35 N4 Fe1 127.88(12) . . ?
C6 C1 O1 121.73(15) . . ?
C6 C1 C2 123.7(2) . . ?
O1 C1 C2 114.53(14) . . ?
O2 C2 C1 119.04(14) . . ?
O2 C2 C3 123.68(15) . . ?
C1 C2 C3 117.26(15) . . ?
C4 C3 C2 118.2(2) . . ?
C4 C3 C7 121.50(15) . . ?
C2 C3 C7 120.28(15) . . ?
C5 C4 C3 123.7(2) . . ?
C5 C4 H4A 118.13(10) . . ?
C3 C4 H4A 118.13(10) . . ?
C6 C5 C4 117.4(2) . . ?
C6 C5 C11 122.5(2) . . ?
C4 C5 C11 120.1(2) . . ?
C1 C6 C5 119.7(2) . . ?
C1 C6 H6A 120.17(10) . . ?
C5 C6 H6A 120.17(10) . . ?
C10 C7 C8 108.1(2) . . ?
C10 C7 C9 107.7(2) . . ?
C8 C7 C9 109.2(2) . . ?
C10 C7 C3 112.4(2) . . ?
C8 C7 C3 110.2(2) . . ?
C9 C7 C3 109.13(15) . . ?
C7 C8 H8A 109.47(12) . . ?
C7 C8 H8B 109.47(11) . . ?
H8A C8 H8B 109.5 . . ?
C7 C8 H8C 109.47(11) . . ?
H8A C8 H8C 109.5 . . ?
H8B C8 H8C 109.5 . . ?
C7 C9 H9A 109.47(11) . . ?
C7 C9 H9B 109.47(11) . . ?
H9A C9 H9B 109.5 . . ?
C7 C9 H9C 109.47(12) . . ?
H9A C9 H9C 109.5 . . ?
H9B C9 H9C 109.5 . . ?
C7 C10 H10A 109.47(12) . . ?
C7 C10 H10B 109.47(11) . . ?
H10A C10 H10B 109.5 . . ?
C7 C10 H10C 109.47(12) . . ?
H10A C10 H10C 109.5 . . ?
H10B C10 H10C 109.5 . . ?
C14 C11 C13 108.5(2) . . ?
C14 C11 C12 108.9(2) . . ?
C13 C11 C12 107.9(2) . . ?
C14 C11 C5 110.4(2) . . ?
C13 C11 C5 111.7(2) . . ?
C12 C11 C5 109.3(2) . . ?
C11 C12 H12A 109.47(11) . . ?
C11 C12 H12B 109.47(11) . . ?
H12A C12 H12B 109.5 . . ?
C11 C12 H12C 109.47(11) . . ?
H12A C12 H12C 109.5 . . ?
H12B C12 H12C 109.5 . . ?
C11 C13 H13A 109.47(12) . . ?
C11 C13 H13B 109.47(12) . . ?
H13A C13 H13B 109.5 . . ?
C11 C13 H13C 109.47(10) . . ?
H13A C13 H13C 109.5 . . ?
H13B C13 H13C 109.5 . . ?
C11 C14 H14A 109.47(12) . . ?
C11 C14 H14B 109.47(11) . . ?
H14A C14 H14B 109.5 . . ?
C11 C14 H14C 109.47(13) . . ?
H14A C14 H14C 109.5 . . ?
H14B C14 H14C 109.5 . . ?
N1 C15 C20 108.93(14) . . ?
N1 C15 C16 114.07(14) . . ?
C20 C15 C16 111.64(14) . . ?
N1 C15 H15A 107.29(9) . . ?
C20 C15 H15A 107.29(9) . . ?
C16 C15 H15A 107.29(10) . . ?
C17 C16 C15 111.7(2) . . ?
C17 C16 H16A 109.29(11) . . ?
C15 C16 H16A 109.29(10) . . ?
C17 C16 H16B 109.29(11) . . ?
C15 C16 H16B 109.29(10) . . ?
H16A C16 H16B 107.9 . . ?
C18 C17 C16 110.4(2) . . ?
C18 C17 H17A 109.58(12) . . ?
C16 C17 H17A 109.58(11) . . ?
C18 C17 H17B 109.58(11) . . ?
C16 C17 H17B 109.58(11) . . ?
H17A C17 H17B 108.1 . . ?
C19 C18 C17 109.9(2) . . ?
C19 C18 H18A 109.69(11) . . ?
C17 C18 H18A 109.69(11) . . ?
C19 C18 H18B 109.69(11) . . ?
C17 C18 H18B 109.69(12) . . ?
H18A C18 H18B 108.2 . . ?
C18 C19 C20 111.5(2) . . ?
C18 C19 H19A 109.33(10) . . ?
C20 C19 H19A 109.33(10) . . ?
C18 C19 H19B 109.33(11) . . ?
C20 C19 H19B 109.33(10) . . ?
H19A C19 H19B 108.0 . . ?
N2 C20 C19 113.50(14) . . ?
N2 C20 C15 109.72(13) . . ?
C19 C20 C15 112.39(14) . . ?
N2 C20 H20A 106.95(9) . . ?
C19 C20 H20A 106.95(10) . . ?
C15 C20 H20A 106.95(9) . . ?
N1 C21 H21A 109.47(9) . . ?
N1 C21 H21B 109.47(10) . . ?
H21A C21 H21B 109.5 . . ?
N1 C21 H21C 109.47(9) . . ?
H21A C21 H21C 109.5 . . ?
H21B C21 H21C 109.5 . . ?
N2 C22 H22A 109.47(9) . . ?
N2 C22 H22B 109.47(9) . . ?
H22A C22 H22B 109.5 . . ?
N2 C22 H22C 109.47(9) . . ?
H22A C22 H22C 109.5 . . ?
H22B C22 H22C 109.5 . . ?
N1 C23 C25 112.99(14) . . ?
N1 C23 H23A 108.99(9) . . ?
C25 C23 H23A 108.99(10) . . ?
N1 C23 H23B 108.99(9) . . ?
C25 C23 H23B 108.99(9) . . ?
H23A C23 H23B 107.8 . . ?
N2 C24 C31 111.79(14) . . ?
N2 C24 H24A 109.26(9) . . ?
C31 C24 H24A 109.26(9) . . ?
N2 C24 H24B 109.26(9) . . ?
C31 C24 H24B 109.26(9) . . ?
H24A C24 H24B 107.9 . . ?
N3 C25 C26 123.0(2) . . ?
N3 C25 C23 117.8(2) . . ?
C26 C25 C23 119.1(2) . . ?
C25 C26 C27 118.6(2) . . ?
C25 C26 H26A 120.72(12) . . ?
C27 C26 H26A 120.72(13) . . ?
C28 C27 C26 119.4(2) . . ?
C28 C27 H27A 120.32(13) . . ?
C26 C27 H27A 120.32(13) . . ?
C27 C28 C29 119.6(2) . . ?
C27 C28 H28A 120.20(13) . . ?
C29 C28 H28A 120.20(12) . . ?
N3 C29 C28 121.6(2) . . ?
N3 C29 C30 119.1(2) . . ?
C28 C29 C30 119.3(2) . . ?
C29 C30 H30A 109.47(11) . . ?
C29 C30 H30B 109.47(11) . . ?
H30A C30 H30B 109.5 . . ?
C29 C30 H30C 109.47(12) . . ?
H30A C30 H30C 109.5 . . ?
H30B C30 H30C 109.5 . . ?
N4 C31 C32 122.9(2) . . ?
N4 C31 C24 116.97(15) . . ?
C32 C31 C24 119.9(2) . . ?
C33 C32 C31 118.3(2) . . ?
C33 C32 H32A 120.83(11) . . ?
C31 C32 H32A 120.83(11) . . ?
C34 C33 C32 119.5(2) . . ?
C34 C33 H33A 120.27(11) . . ?
C32 C33 H33A 120.27(11) . . ?
C33 C34 C35 119.7(2) . . ?
C33 C34 H34A 120.14(11) . . ?
C35 C34 H34A 120.14(11) . . ?
N4 C35 C34 121.2(2) . . ?
N4 C35 C36 118.0(2) . . ?
C34 C35 C36 120.7(2) . . ?
C35 C36 H36A 109.47(11) . . ?
C35 C36 H36B 109.47(12) . . ?
H36A C36 H36B 109.5 . . ?
C35 C36 H36C 109.47(12) . . ?
H36A C36 H36C 109.5 . . ?
H36B C36 H36C 109.5 . . ?
O4 S1 O5 116.02(13) . . ?
O4 S1 O3 115.31(12) . . ?
O5 S1 O3 113.54(11) . . ?
O4 S1 C37 103.53(11) . . ?
O5 S1 C37 104.63(10) . . ?
O3 S1 C37 101.37(10) . . ?
F3 C37 F2 107.7(2) . . ?
F3 C37 F1 107.5(2) . . ?
F2 C37 F1 106.9(2) . . ?
F3 C37 S1 111.9(2) . . ?
F2 C37 S1 111.8(2) . . ?
F1 C37 S1 110.7(2) . . ?

loop_
_geom_bond_atom_site_label_1
_geom_bond_atom_site_label_2
_geom_bond_distance
_geom_bond_site_symmetry_2
_geom_bond_publ_flag
Fe1 O2 1.9434(11) . ?
Fe1 N4 2.2147(15) . ?
Fe1 N2 2.2405(14) . ?
Fe1 N3 2.2415(15) . ?
Fe1 N1 2.2505(14) . ?
Fe1 O1 2.3443(13) . ?
O1 C1 1.396(2) . ?
O1 H2O 0.78(2) . ?
O2 C2 1.339(2) . ?
N1 C23 1.476(2) . ?
N1 C21 1.481(2) . ?
N1 C15 1.500(2) . ?
N2 C24 1.481(2) . ?
N2 C22 1.485(2) . ?
N2 C20 1.499(2) . ?
N3 C29 1.351(2) . ?
N3 C25 1.355(2) . ?
N4 C31 1.349(2) . ?
N4 C35 1.356(2) . ?
C1 C6 1.380(2) . ?
C1 C2 1.401(2) . ?
C2 C3 1.414(2) . ?
C3 C4 1.403(2) . ?
C3 C7 1.540(2) . ?
C4 C5 1.396(2) . ?
C4 H4A 0.95 . ?
C5 C6 1.394(2) . ?
C5 C11 1.540(2) . ?
C6 H6A 0.95 . ?
C7 C10 1.525(3) . ?
C7 C8 1.533(3) . ?
C7 C9 1.535(3) . ?
C8 H8A 0.98 . ?
C8 H8B 0.98 . ?
C8 H8C 0.98 . ?
C9 H9A 0.98 . ?
C9 H9B 0.98 . ?
C9 H9C 0.98 . ?
C10 H10A 0.98 . ?
C10 H10B 0.98 . ?
C10 H10C 0.98 . ?
C11 C14 1.528(3) . ?
C11 C13 1.536(3) . ?
C11 C12 1.538(3) . ?
C12 H12A 0.98 . ?
C12 H12B 0.98 . ?
C12 H12C 0.98 . ?
C13 H13A 0.98 . ?
C13 H13B 0.98 . ?
C13 H13C 0.98 . ?
C14 H14A 0.98 . ?
C14 H14B 0.98 . ?
C14 H14C 0.98 . ?
C15 C20 1.535(2) . ?
C15 C16 1.539(2) . ?
C15 H15A 1.00 . ?
C16 C17 1.522(3) . ?
C16 H16A 0.99 . ?
C16 H16B 0.99 . ?
C17 C18 1.521(3) . ?
C17 H17A 0.99 . ?
C17 H17B 0.99 . ?
C18 C19 1.521(3) . ?
C18 H18A 0.99 . ?
C18 H18B 0.99 . ?
C19 C20 1.527(2) . ?
C19 H19A 0.99 . ?
C19 H19B 0.99 . ?
C20 H20A 1.00 . ?
C21 H21A 0.98 . ?
C21 H21B 0.98 . ?
C21 H21C 0.98 . ?
C22 H22A 0.98 . ?
C22 H22B 0.98 . ?
C22 H22C 0.98 . ?
C23 C25 1.507(3) . ?
C23 H23A 0.99 . ?
C23 H23B 0.99 . ?
C24 C31 1.510(2) . ?
C24 H24A 0.99 . ?
C24 H24B 0.99 . ?
C25 C26 1.377(3) . ?
C26 C27 1.381(3) . ?
C26 H26A 0.95 . ?
C27 C28 1.372(3) . ?
C27 H27A 0.95 . ?
C28 C29 1.391(3) . ?
C28 H28A 0.95 . ?
C29 C30 1.493(3) . ?
C30 H30A 0.98 . ?
C30 H30B 0.98 . ?
C30 H30C 0.98 . ?
C31 C32 1.385(2) . ?
C32 C33 1.379(3) . ?
C32 H32A 0.95 . ?
C33 C34 1.376(3) . ?
C33 H33A 0.95 . ?
C34 C35 1.389(3) . ?
C34 H34A 0.95 . ?
C35 C36 1.503(3) . ?
C36 H36A 0.98 . ?
C36 H36B 0.98 . ?
C36 H36C 0.98 . ?
S1 O4 1.415(2) . ?
S1 O5 1.417(2) . ?
S1 O3 1.438(2) . ?
S1 C37 1.818(2) . ?
C37 F3 1.310(3) . ?
C37 F2 1.328(2) . ?
C37 F1 1.335(3) . ?

loop_
_geom_torsion_atom_site_label_1
_geom_torsion_atom_site_label_2
_geom_torsion_atom_site_label_3
_geom_torsion_atom_site_label_4
_geom_torsion
_geom_torsion_site_symmetry_1
_geom_torsion_site_symmetry_2
_geom_torsion_site_symmetry_3
_geom_torsion_site_symmetry_4
_geom_torsion_publ_flag
O2 Fe1 O1 C1 -2.83(10) . . . . ?
N4 Fe1 O1 C1 -114.55(11) . . . . ?
N2 Fe1 O1 C1 169.36(11) . . . . ?
N3 Fe1 O1 C1 42.4(3) . . . . ?
N1 Fe1 O1 C1 90.32(11) . . . . ?
N4 Fe1 O2 C2 75.78(13) . . . . ?
N2 Fe1 O2 C2 -28.2(3) . . . . ?
N3 Fe1 O2 C2 -168.71(12) . . . . ?
N1 Fe1 O2 C2 -90.47(13) . . . . ?
O1 Fe1 O2 C2 3.19(12) . . . . ?
O2 Fe1 N1 C23 -67.05(11) . . . . ?
N4 Fe1 N1 C23 144.67(12) . . . . ?
N2 Fe1 N1 C23 126.59(11) . . . . ?
N3 Fe1 N1 C23 28.97(10) . . . . ?
O1 Fe1 N1 C23 -142.42(10) . . . . ?
O2 Fe1 N1 C21 48.94(11) . . . . ?
N4 Fe1 N1 C21 -99.3(2) . . . . ?
N2 Fe1 N1 C21 -117.42(11) . . . . ?
N3 Fe1 N1 C21 144.96(12) . . . . ?
O1 Fe1 N1 C21 -26.43(11) . . . . ?
O2 Fe1 N1 C15 172.39(11) . . . . ?
N4 Fe1 N1 C15 24.1(2) . . . . ?
N2 Fe1 N1 C15 6.02(10) . . . . ?
N3 Fe1 N1 C15 -91.60(11) . . . . ?
O1 Fe1 N1 C15 97.02(10) . . . . ?
O2 Fe1 N2 C24 77.1(2) . . . . ?
N4 Fe1 N2 C24 -30.88(10) . . . . ?
N3 Fe1 N2 C24 -142.22(10) . . . . ?
N1 Fe1 N2 C24 141.21(11) . . . . ?
O1 Fe1 N2 C24 46.87(11) . . . . ?
O2 Fe1 N2 C22 -165.5(2) . . . . ?
N4 Fe1 N2 C22 86.53(11) . . . . ?
N3 Fe1 N2 C22 -24.81(12) . . . . ?
N1 Fe1 N2 C22 -101.37(12) . . . . ?
O1 Fe1 N2 C22 164.28(11) . . . . ?
O2 Fe1 N2 C20 -41.4(2) . . . . ?
N4 Fe1 N2 C20 -149.35(11) . . . . ?
N3 Fe1 N2 C20 99.31(10) . . . . ?
N1 Fe1 N2 C20 22.75(10) . . . . ?
O1 Fe1 N2 C20 -71.59(10) . . . . ?
O2 Fe1 N3 C29 -101.9(2) . . . . ?
N4 Fe1 N3 C29 10.0(2) . . . . ?
N2 Fe1 N3 C29 87.7(2) . . . . ?
N1 Fe1 N3 C29 165.2(2) . . . . ?
O1 Fe1 N3 C29 -145.6(2) . . . . ?
O2 Fe1 N3 C25 79.59(11) . . . . ?
N4 Fe1 N3 C25 -168.53(11) . . . . ?
N2 Fe1 N3 C25 -90.82(11) . . . . ?
N1 Fe1 N3 C25 -13.29(11) . . . . ?
O1 Fe1 N3 C25 35.9(3) . . . . ?
O2 Fe1 N4 C31 -148.56(11) . . . . ?
N2 Fe1 N4 C31 16.34(12) . . . . ?
N3 Fe1 N4 C31 106.43(12) . . . . ?
N1 Fe1 N4 C31 -1.9(2) . . . . ?
O1 Fe1 N4 C31 -78.35(12) . . . . ?
O2 Fe1 N4 C35 24.2(2) . . . . ?
N2 Fe1 N4 C35 -170.9(2) . . . . ?
N3 Fe1 N4 C35 -80.8(2) . . . . ?
N1 Fe1 N4 C35 170.91(13) . . . . ?
O1 Fe1 N4 C35 94.45(15) . . . . ?
Fe1 O1 C1 C6 -177.41(13) . . . . ?
Fe1 O1 C1 C2 2.2(2) . . . . ?
Fe1 O2 C2 C1 -3.1(2) . . . . ?
Fe1 O2 C2 C3 175.39(12) . . . . ?
C6 C1 C2 O2 179.7(2) . . . . ?
O1 C1 C2 O2 0.0(2) . . . . ?
C6 C1 C2 C3 1.1(3) . . . . ?
O1 C1 C2 C3 -178.55(14) . . . . ?
O2 C2 C3 C4 -179.7(2) . . . . ?
C1 C2 C3 C4 -1.2(2) . . . . ?
O2 C2 C3 C7 -0.7(3) . . . . ?
C1 C2 C3 C7 177.77(15) . . . . ?
C2 C3 C4 C5 0.3(3) . . . . ?
C7 C3 C4 C5 -178.7(2) . . . . ?
C3 C4 C5 C6 0.8(3) . . . . ?
C3 C4 C5 C11 -178.4(2) . . . . ?
O1 C1 C6 C5 179.66(15) . . . . ?
C2 C1 C6 C5 0.0(3) . . . . ?
C4 C5 C6 C1 -1.0(2) . . . . ?
C11 C5 C6 C1 178.2(2) . . . . ?
C4 C3 C7 C10 0.2(2) . . . . ?
C2 C3 C7 C10 -178.7(2) . . . . ?
C4 C3 C7 C8 -120.5(2) . . . . ?
C2 C3 C7 C8 60.6(2) . . . . ?
C4 C3 C7 C9 119.7(2) . . . . ?
C2 C3 C7 C9 -59.3(2) . . . . ?
C6 C5 C11 C14 120.7(2) . . . . ?
C4 C5 C11 C14 -60.2(2) . . . . ?
C6 C5 C11 C13 -0.2(3) . . . . ?
C4 C5 C11 C13 178.9(2) . . . . ?
C6 C5 C11 C12 -119.6(2) . . . . ?
C4 C5 C11 C12 59.6(2) . . . . ?
C23 N1 C15 C20 -149.75(14) . . . . ?
C21 N1 C15 C20 87.4(2) . . . . ?
Fe1 N1 C15 C20 -33.5(2) . . . . ?
C23 N1 C15 C16 84.8(2) . . . . ?
C21 N1 C15 C16 -38.0(2) . . . . ?
Fe1 N1 C15 C16 -158.93(12) . . . . ?
N1 C15 C16 C17 176.06(15) . . . . ?
C20 C15 C16 C17 52.0(2) . . . . ?
C15 C16 C17 C18 -57.4(2) . . . . ?
C16 C17 C18 C19 60.1(2) . . . . ?
C17 C18 C19 C20 -58.2(2) . . . . ?
C24 N2 C20 C19 70.0(2) . . . . ?
C22 N2 C20 C19 -52.3(2) . . . . ?
Fe1 N2 C20 C19 -175.32(12) . . . . ?
C24 N2 C20 C15 -163.33(14) . . . . ?
C22 N2 C20 C15 74.4(2) . . . . ?
Fe1 N2 C20 C15 -48.66(15) . . . . ?
C18 C19 C20 N2 178.70(15) . . . . ?
C18 C19 C20 C15 53.5(2) . . . . ?
N1 C15 C20 N2 55.9(2) . . . . ?
C16 C15 C20 N2 -177.21(14) . . . . ?
N1 C15 C20 C19 -176.79(14) . . . . ?
C16 C15 C20 C19 -49.9(2) . . . . ?
C21 N1 C23 C25 -157.08(15) . . . . ?
C15 N1 C23 C25 78.1(2) . . . . ?
Fe1 N1 C23 C25 -41.6(2) . . . . ?
C22 N2 C24 C31 -77.5(2) . . . . ?
C20 N2 C24 C31 157.36(14) . . . . ?
Fe1 N2 C24 C31 42.0(2) . . . . ?
C29 N3 C25 C26 -1.0(3) . . . . ?
Fe1 N3 C25 C26 177.67(15) . . . . ?
C29 N3 C25 C23 175.2(2) . . . . ?
Fe1 N3 C25 C23 -6.1(2) . . . . ?
N1 C23 C25 N3 34.1(2) . . . . ?
N1 C23 C25 C26 -149.5(2) . . . . ?
N3 C25 C26 C27 2.7(3) . . . . ?
C23 C25 C26 C27 -173.5(2) . . . . ?
C25 C26 C27 C28 -2.5(4) . . . . ?
C26 C27 C28 C29 0.8(4) . . . . ?
C25 N3 C29 C28 -0.8(3) . . . . ?
Fe1 N3 C29 C28 -179.24(15) . . . . ?
C25 N3 C29 C30 179.6(2) . . . . ?
Fe1 N3 C29 C30 1.1(3) . . . . ?
C27 C28 C29 N3 1.0(3) . . . . ?
C27 C28 C29 C30 -179.4(2) . . . . ?
C35 N4 C31 C32 3.9(3) . . . . ?
Fe1 N4 C31 C32 177.44(14) . . . . ?
C35 N4 C31 C24 -171.0(2) . . . . ?
Fe1 N4 C31 C24 2.5(2) . . . . ?
N2 C24 C31 N4 -31.5(2) . . . . ?
N2 C24 C31 C32 153.4(2) . . . . ?
N4 C31 C32 C33 -4.4(3) . . . . ?
C24 C31 C32 C33 170.3(2) . . . . ?
C31 C32 C33 C34 1.6(3) . . . . ?
C32 C33 C34 C35 1.5(3) . . . . ?
C31 N4 C35 C34 -0.6(3) . . . . ?
Fe1 N4 C35 C34 -173.07(13) . . . . ?
C31 N4 C35 C36 178.3(2) . . . . ?
Fe1 N4 C35 C36 5.8(2) . . . . ?
C33 C34 C35 N4 -2.1(3) . . . . ?
C33 C34 C35 C36 179.1(2) . . . . ?
O4 S1 C37 F3 -68.5(2) . . . . ?
O5 S1 C37 F3 169.6(2) . . . . ?
O3 S1 C37 F3 51.3(2) . . . . ?
O4 S1 C37 F2 52.5(2) . . . . ?
O5 S1 C37 F2 -69.4(2) . . . . ?
O3 S1 C37 F2 172.3(2) . . . . ?
O4 S1 C37 F1 171.6(2) . . . . ?
O5 S1 C37 F1 49.6(2) . . . . ?
O3 S1 C37 F1 -68.6(2) . . . . ?
